data_2006554
loop_
_publ_author_name
'Blackburn, Anthony C.'
'Gerkin, Roger E.'

_publ_section_title
;
 1,4-Dimethoxy-2-naphthoic Acid
;
_journal_issue 10
_journal_name_full 'Acta Crystallographica Section C'
_journal_page_first 1425
_journal_page_last 1427
_journal_paper_doi 10.1107/S0108270197008299
_journal_volume 53
_journal_year 1997
_chemical_formula_moiety 'C13 H12 O4 '
_chemical_formula_sum 'C13 H12 O4'
_chemical_formula_weight 232.24
_chemical_name_common '1,4-dimethoxy-2-naphthoic acid'
_chemical_name_systematic ' ?'
_space_group_IT_number 14
_symmetry_cell_setting monoclinic
_symmetry_space_group_name_Hall '-P 2ybc'
_symmetry_space_group_name_H-M 'P 1 21/c 1'
_cell_angle_alpha 90
_cell_angle_beta 92.84(3)
_cell_angle_gamma 90
_cell_formula_units_Z 4
_cell_length_a 3.971(2)
_cell_length_b 8.904(2)
_cell_length_c 31.417(2)
_cell_measurement_reflns_used 25
_cell_measurement_temperature 296
_cell_measurement_theta_max 14.6
_cell_measurement_theta_min 13.3
_cell_volume 1109.5(6)
_computing_cell_refinement 'MSC/AFC Diffractometer Control Software'
_computing_data_collection
;MSC/AFC Diffractometer Control Software (Molecular Structure Corporation,
 1988)
;
_computing_data_reduction 'TEXSAN (Molecular Structure Corporation, 1989)'
_computing_molecular_graphics 'ORTEPII (Johnson, 1976)'
_computing_publication_material TEXSAN
_computing_structure_refinement TEXSAN
_computing_structure_solution 'SHELXS86 (Sheldrick, 1985)'
_diffrn_ambient_temperature 296
_diffrn_measurement_device_type AFC5S
_diffrn_measurement_method '\w scans '
_diffrn_radiation_monochromator graphite
_diffrn_radiation_source 'X-ray tube'
_diffrn_radiation_type MoK\a
_diffrn_radiation_wavelength 0.71073
_diffrn_reflns_av_R_equivalents 0.020
_diffrn_reflns_limit_h_max 5
_diffrn_reflns_limit_h_min 0
_diffrn_reflns_limit_k_max 11
_diffrn_reflns_limit_k_min 0
_diffrn_reflns_limit_l_max 40
_diffrn_reflns_limit_l_min -40
_diffrn_reflns_number 3118
_diffrn_reflns_theta_max 27.5
_diffrn_reflns_theta_min 2.0
_diffrn_standards_decay_% '+-1.8% (ave. max. rel. intensity)'
_diffrn_standards_interval_count 150
_diffrn_standards_number 6
_exptl_absorpt_coefficient_mu 0.097
_exptl_absorpt_correction_type none
_exptl_crystal_colour colorless
_exptl_crystal_density_diffrn 1.390
_exptl_crystal_density_meas ?
_exptl_crystal_description 'cut column'
_exptl_crystal_F_000 488
_exptl_crystal_size_max 0.31
_exptl_crystal_size_mid 0.20
_exptl_crystal_size_min 0.18
_refine_diff_density_max 0.22
_refine_diff_density_min -0.20
_refine_ls_extinction_coef '12(4) \\times 10^-7^'
_refine_ls_extinction_method 'Zachariasen (1963,1968)'
_refine_ls_goodness_of_fit_ref 1.58
_refine_ls_hydrogen_treatment mixed
_refine_ls_matrix_type full
_refine_ls_number_parameters 163
_refine_ls_number_reflns 1663
_refine_ls_R_factor_gt 0.059
_refine_ls_shift/su_max '< 0.01'
_refine_ls_structure_factor_coef F
_refine_ls_weighting_details w=1/\s~F~^2^
_refine_ls_weighting_scheme calc
_refine_ls_wR_factor_ref 0.053
_reflns_number_gt 1663
_reflns_number_total 2736
_reflns_threshold_expression 'I > 0.75\s~I~'
_cod_data_source_file bk1333.cif
_cod_data_source_block 1
_cod_depositor_comments
;
The following automatic conversions were performed:
'_symmetry_cell_setting' value 'Monoclinic' changed to 'monoclinic'
according to '/home/saulius/struct/CIF-dictionaries/cif_core.dic'
dictionary named 'cif_core.dic' version 2.4.1 from 2010-06-29.

Automatic conversion script
Id: cif_fix_enum 1527 2010-12-29 10:47:43Z saulius 

The following automatic conversions were performed:

'_atom_site_adp_type' tag value 'Uij' was replaced with 'Uani' value
17 times.

Automatic conversion script
Id: cif_fix_values 1646 2011-03-28 12:23:43Z adriana 

The following automatic conversions were performed:

'_symmetry_cell_setting' value 'Monoclinic' changed to 'monoclinic'
according to /home/saulius/struct/CIF-dictionaries/cif_core.dic
dictionary named 'cif_core.dic' version 2.4.1 from 2010-06-29.

Automatic conversion script
Id: cif_fix_values 1715 2011-07-08 13:25:40Z adriana 

The following automatic conversions were performed:

'_exptl_crystal_density_meas' value 'none' was changed to '?' - the
value is perceived as not measured.

Automatic conversion script
Id: cif_fix_values 3008 2015-01-20 13:52:24Z robertas 

The following automatic conversions were performed:

'_refine_ls_weighting_scheme' value 'w=1/\s~F~^2^' was changed to
'calc'. New tag '_refine_ls_weighting_details' was created. The value
of the new tag was set to 'w=1/\s~F~^2^'.

Automatic conversion script
Id: cif_fix_values 3143 2015-03-26 13:38:13Z robertas 
;
_cod_original_sg_symbol_H-M 'P 21/c'
_cod_database_code 2006554

loop_
_symmetry_equiv_pos_as_xyz
x,y,z
'-x, 1/2 +y, 1/2 -z'
-x,-y,-z
'x, 1/2 -y, 1/2 +z'

loop_
_atom_site_label
_atom_site_fract_x
_atom_site_fract_y
_atom_site_fract_z
_atom_site_U_iso_or_equiv
_atom_site_adp_type
_atom_site_calc_flag
_atom_site_calc_attached_atom
O1 .3266(4) .0670(2) .13339(5) .0466(4) Uani ? ?
O2 .1371(6) .0034(2) .05174(6) .0755(7) Uani ? ?
O3 -.1344(6) .1773(2) .01404(5) .0728(6) Uani ? ?
O4 -.2828(4) .6218(2) .10645(5) .0548(5) Uani ? ?
C1 .1559(5) .1992(2) .12513(6) .0377(6) Uani ? ?
C2 .0089(5) .2339(2) .08568(6) .0387(6) Uani ? ?
C3 -.1433(5) .3776(2) .07900(6) .0404(6) Uani ? ?
C4 -.1477(6) .4808(2) .11053(7) .0409(6) Uani ? ?
C5 -.0028(6) .5514(2) .18582(7) .0485(7) Uani ? ?
C6 .1410(7) .5163(3) .22491(7) .0557(8) Uani ? ?
C7 .2953(7) .3763(3) .23160(7) .0558(7) Uani ? ?
C8 .3027(6) .2739(3) .19965(7) .0481(7) Uani ? ?
C9 .1532(5) .3058(2) .15881(6) .0391(6) Uani ? ?
C10 -.0011(5) .4481(2) .15169(6) .0390(6) Uani ? ?
C11 .1248(7) -.0563(3) .14611(8) .0595(8) Uani ? ?
C12 .0068(6) .1306(3) .04870(7) .0456(7) Uani ? ?
C13 -.4235(7) .6646(3) .06583(8) .0592(8) Uani ? ?
H1A .110(10) -.052(6) .028(2) .06(2) Uiso ? ?
H1B -.18(2) .104(7) -.007(2) .09(2) Uiso ? ?
H3 -.2470 .4020 .0509 .0484 Uiso ? ?
H5 -.1101 .6495 .1814 .0587 Uiso ? ?
H6 .1376 .5895 .2483 .0668 Uiso ? ?
H7 .3995 .3515 .2598 .0668 Uiso ? ?
H8 .4135 .1770 .2050 .0575 Uiso ? ?
H9 .2641 -.1466 .1490 .0712 Uiso ? ?
H10 .0267 -.0330 .1733 .0712 Uiso ? ?
H11 -.0576 -.0736 .1243 .0712 Uiso ? ?
H12 -.5105 .7672 .0671 .0710 Uiso ? ?
H13 -.2468 .6604 .0449 .0710 Uiso ? ?
H14 -.6053 .5957 .0571 .0710 Uiso ? ?

loop_
_atom_site_aniso_label
_atom_site_aniso_U_11
_atom_site_aniso_U_22
_atom_site_aniso_U_33
_atom_site_aniso_U_12
_atom_site_aniso_U_13
_atom_site_aniso_U_23
O1 .0475(9) .0369(8) .0552(9) .0083(8) -.0006(8) .0099(7)
O2 .125(2) .0490(10) .0500(10) .0350(10) -.0140(10) -.0071(9)
O3 .114(2) .0580(10) .0450(10) .0260(10) -.0180(10) -.0044(9)
O4 .0720(10) .0343(9) .0572(10) .0146(8) -.0030(9) .0055(7)
C1 .0350(10) .0330(10) .0440(10) .0020(10) .0030(10) .0083(10)
C2 .0430(10) .0340(10) .0390(10) .0000(10) .0020(10) .0054(9)
C3 .0450(10) .0360(10) .0400(10) .0020(10) -.0021(10) .0092(10)
C4 .0440(10) .0310(10) .0480(10) .0010(10) .0030(10) .0041(10)
C5 .0540(10) .0390(10) .0530(10) -.0060(10) .0070(10) -.0010(10)
C6 .062(2) .057(2) .0480(10) -.0100(10) .0040(10) -.0090(10)
C7 .060(2) .063(2) .0430(10) -.0080(10) -.0060(10) .0020(10)
C8 .0470(10) .0510(10) .0460(10) -.0030(10) -.0040(10) .0070(10)
C9 .0370(10) .0380(10) .0420(10) -.0050(10) .0018(10) .0058(10)
C10 .0400(10) .0360(10) .0420(10) -.0060(10) .0046(10) .0025(9)
C11 .072(2) .0390(10) .068(2) .0050(10) .0080(10) .0140(10)
C12 .0540(10) .0390(10) .0440(10) .0080(10) .0030(10) .0040(10)
C13 .066(2) .0420(10) .068(2) .0120(10) -.0030(10) .0150(10)

loop_
_atom_type_symbol
_atom_type_scat_dispersion_real
_atom_type_scat_dispersion_imag
_atom_type_scat_source
H 0 0 'Stewart, Davidson and Simpson (1965)'
C .002 .002 'Cromer and Waber (1974)'
O .008 .006 'Cromer and Waber (1974)'

loop_
_geom_angle_atom_site_label_1
_geom_angle_atom_site_label_2
_geom_angle_atom_site_label_3
_geom_angle
_geom_angle_publ_flag
C1 O1 C11 115.6(2) no
C12 O2 H1A 113(3) no
C12 O3 H1B 115(3) no
C4 O4 C13 117.7(2) no
C9 C1 O1 116.9(2) yes
C2 C1 O1 122.9(2) yes
C2 C1 C9 120.1(2) no
C1 C2 C3 119.4(2) no
C1 C2 C12 123.5(2) no
C3 C2 C12 117.1(2) no
C2 C3 C4 121.5(2) no
C2 C3 H3 119.2015 no
C4 C3 H3 119.2913 no
C3 C4 O4 125.0(2) yes
C10 C4 O4 114.4(2) yes
C3 C4 C10 120.5(2) no
C6 C5 C10 121.1(2) no
C6 C5 H5 119.4313 no
C10 C5 H5 119.4778 no
C5 C6 C7 120.0(2) no
C5 C6 H6 119.9779 no
C7 C6 H6 120.0639 no
C6 C7 C8 120.8(2) no
C6 C7 H7 119.7761 no
C8 C7 H7 119.3966 no
C7 C8 C9 120.8(2) no
C7 C8 H8 119.4465 no
C9 C8 H8 119.7449 no
C1 C9 C8 121.5(2) no
C1 C9 C10 119.8(2) no
C8 C9 C10 118.7(2) no
C4 C10 C5 122.7(2) no
C4 C10 C9 118.7(2) no
C5 C10 C9 118.6(2) no
O1 C11 H9 109.6169 no
O1 C11 H10 109.5655 no
O1 C11 H11 109.2067 no
H9 C11 H10 109.8885 no
H9 C11 H11 109.2618 no
H10 C11 H11 109.2849 no
C2 C12 O2 121.2(2) yes
C2 C12 O3 117.0(2) yes
O2 C12 O3 121.8(2) yes
O4 C13 H12 109.7032 no
O4 C13 H13 109.1911 no
O4 C13 H14 109.6376 no
H12 C13 H13 109.1035 no
H12 C13 H14 109.9057 no

loop_
_geom_bond_atom_site_label_1
_geom_bond_atom_site_label_2
_geom_bond_site_symmetry_1
_geom_bond_site_symmetry_2
_geom_bond_distance
_geom_bond_publ_flag
O1 C1 ? ? 1.377(2) no
O1 C11 ? ? 1.427(3) no
C12 O2 ? ? 1.247(3) yes
O2 H1A ? ? .89(6) no
C12 O3 ? ? 1.270(2) yes
O3 H1B ? ? .93(7) no
O4 C4 ? ? 1.369(2) no
O4 C13 ? ? 1.419(3) no
C1 C2 ? ? 1.379(3) no
C1 C9 ? ? 1.422(3) no
C2 C3 ? ? 1.426(3) no
C2 C12 ? ? 1.482(3) no
C3 C4 ? ? 1.352(3) no
C3 H3 ? ? .9788 no
C4 C10 ? ? 1.422(3) no
C5 C6 ? ? 1.365(3) no
C5 C10 ? ? 1.413(3) no
C5 H5 ? ? .9786 no
C6 C7 ? ? 1.400(4) no
C6 H6 ? ? .9828 no
C7 C8 ? ? 1.357(3) no
C7 H7 ? ? .9839 no
C8 C9 ? ? 1.416(3) no
C8 H8 ? ? .9795 no
C9 C10 ? ? 1.420(3) no
C11 H9 ? ? .9776 no
C11 H10 ? ? .9774 no
C11 H11 ? ? .9849 no
C13 H12 ? ? .9785 no
C13 H13 ? ? .9860 no
C13 H14 ? ? .9763 no

loop_
_geom_hbond_atom_site_label_D
_geom_hbond_atom_site_label_H
_geom_hbond_atom_site_label_A
_geom_hbond_site_symmetry_A
_geom_hbond_distance_DH
_geom_hbond_distance_HA
_geom_hbond_distance_DA
_geom_hbond_angle_DHA
_geom_hbond_publ_flag
O2 H1A O3 3_555 0.89(6) 1.74(6) 2.619(2) 167(5) yes
O3 H1B O2 3_555 0.93(7) 1.73(7) 2.619(2) 159(6) yes
